data_7213693
loop_
_publ_author_name
'Carter, Korey P.'
'Pope, Simon J. A.'
'Cahill, Christopher L.'

_publ_section_title
;
 A series of Ln-p-chlorobenzoic acid--terpyridine complexes: lanthanide
 contraction effects, supramolecular interactions and luminescent behavior
;
_journal_issue 10
_journal_name_full CrystEngComm
_journal_page_first 1873
_journal_paper_doi 10.1039/c3ce42267d
_journal_volume 16
_journal_year 2014
_chemical_formula_sum 'C36 H25 Cl3 N3 O7 Yb'
_chemical_formula_weight 890.98
_space_group_crystal_system triclinic
_space_group_IT_number 2
_space_group_name_Hall '-P 1'
_space_group_name_H-M_alt 'P -1'
_symmetry_cell_setting triclinic
_symmetry_Int_Tables_number 2
_symmetry_space_group_name_Hall '-P 1'
_symmetry_space_group_name_H-M 'P -1'
_atom_sites_solution_hydrogens mixed
_audit_creation_method SHELXL-2013
_cell_angle_alpha 100.2070(10)
_cell_angle_beta 97.5490(10)
_cell_angle_gamma 92.5300(10)
_cell_formula_units_Z 2
_cell_length_a 8.6999(8)
_cell_length_b 13.0183(12)
_cell_length_c 14.8094(14)
_cell_measurement_reflns_used 23881
_cell_measurement_temperature 100(2)
_cell_measurement_theta_max 59.838
_cell_measurement_theta_min 4.734
_cell_volume 1632.5(3)
_computing_cell_refinement 'SAINT, Bruker-AXS'
_computing_data_collection 'APEX, Bruker-AXS'
_computing_data_reduction 'SAINT, Bruker-AXS'
_computing_molecular_graphics 'Crystal Maker (Palmer, 2009)'
_computing_publication_material 'WINGX (Farrugia, 2012)'
_computing_structure_refinement 'SHELXL-2013 (Sheldrick, 2013)'
_computing_structure_solution 'SIR92 (Gualardi, 1994)'
_diffrn_ambient_temperature 100(2)
_diffrn_measured_fraction_theta_full 1.000
_diffrn_measured_fraction_theta_max 0.909
_diffrn_measurement_device_type 'Bruker APEX II CCD'
_diffrn_measurement_method 'omega scans'
_diffrn_radiation_probe x-ray
_diffrn_radiation_type MoK\a
_diffrn_radiation_wavelength 0.71073
_diffrn_reflns_av_R_equivalents 0.0488
_diffrn_reflns_av_unetI/netI 0.0617
_diffrn_reflns_Laue_measured_fraction_full 1.000
_diffrn_reflns_Laue_measured_fraction_max 0.909
_diffrn_reflns_limit_h_max 11
_diffrn_reflns_limit_h_min -11
_diffrn_reflns_limit_k_max 18
_diffrn_reflns_limit_k_min -17
_diffrn_reflns_limit_l_max 20
_diffrn_reflns_limit_l_min -20
_diffrn_reflns_number 23879
_diffrn_reflns_point_group_measured_fraction_full 1.000
_diffrn_reflns_point_group_measured_fraction_max 0.909
_diffrn_reflns_theta_full 25.500
_diffrn_reflns_theta_max 30.263
_diffrn_reflns_theta_min 1.411
_diffrn_source 'fine-focus sealed tube'
_exptl_absorpt_coefficient_mu 3.167
_exptl_absorpt_correction_T_max 0.7460
_exptl_absorpt_correction_T_min 0.6848
_exptl_absorpt_correction_type empirical
_exptl_absorpt_process_details 'SADABS, Bruker-AXS (2008)'
_exptl_crystal_colour Colorless
_exptl_crystal_density_diffrn 1.813
_exptl_crystal_description Plate
_exptl_crystal_F_000 878
_exptl_crystal_recrystallization_method Hydrothermal
_exptl_crystal_size_max 0.21
_exptl_crystal_size_mid 0.16
_exptl_crystal_size_min 0.12
_refine_diff_density_max 1.021
_refine_diff_density_min -0.660
_refine_diff_density_rms 0.148
_refine_ls_extinction_method none
_refine_ls_goodness_of_fit_ref 1.001
_refine_ls_hydrogen_treatment mixed
_refine_ls_matrix_type full
_refine_ls_number_parameters 459
_refine_ls_number_reflns 8886
_refine_ls_number_restraints 2
_refine_ls_restrained_S_all 1.002
_refine_ls_R_factor_all 0.0416
_refine_ls_R_factor_gt 0.0323
_refine_ls_shift/su_max 0.002
_refine_ls_shift/su_mean 0.000
_refine_ls_structure_factor_coef Fsqd
_refine_ls_weighting_details 'w=1/[\s^2^(Fo^2^)+(0.0235P)^2^] where P=(Fo^2^+2Fc^2^)/3'
_refine_ls_weighting_scheme calc
_refine_ls_wR_factor_gt 0.0622
_refine_ls_wR_factor_ref 0.0660
_reflns_Friedel_coverage 0.000
_reflns_number_gt 7623
_reflns_number_total 8886
_reflns_threshold_expression 'I > 2\s(I)'
_cod_data_source_file c3ce42267d.txt
_cod_data_source_block Compound_11
_cod_database_code 7213693
_shelx_space_group_comment
;
The symmetry employed for this shelxl refinement is uniquely defined
by the following loop, which should always be used as a source of
symmetry information in preference to the above space-group names.
They are only intended as comments.
;
_shelxl_version_number 2013-4

loop_
_space_group_symop_operation_xyz
'x, y, z'
'-x, -y, -z'

loop_
_atom_site_label
_atom_site_type_symbol
_atom_site_fract_x
_atom_site_fract_y
_atom_site_fract_z
_atom_site_U_iso_or_equiv
_atom_site_adp_type
_atom_site_occupancy
_atom_site_site_symmetry_order
_atom_site_calc_flag
_atom_site_refinement_flags_posn
_atom_site_refinement_flags_adp
Yb1 Yb 0.55994(2) 0.51327(2) 0.70153(2) 0.01003(4) Uani 1 1 d . .
O1 O 0.7068(2) 0.62196(17) 0.83976(15) 0.0144(5) Uani 1 1 d . .
O3 O 0.5603(2) 0.37897(17) 0.56136(15) 0.0144(5) Uani 1 1 d . .
O2 O 0.5327(2) 0.69661(17) 0.75429(15) 0.0151(5) Uani 1 1 d . .
C23 C 0.4589(4) 0.3216(2) 0.5868(2) 0.0126(6) Uani 1 1 d . .
O4 O 0.4043(2) 0.35201(17) 0.66127(14) 0.0147(5) Uani 1 1 d . .
C16 C 0.6378(4) 0.7020(2) 0.8227(2) 0.0126(6) Uani 1 1 d . .
C24 C 0.4046(4) 0.2165(2) 0.5289(2) 0.0131(6) Uani 1 1 d . .
C17 C 0.6806(4) 0.8062(2) 0.8848(2) 0.0138(6) Uani 1 1 d . .
C20 C 0.7531(4) 1.0000(3) 0.9974(2) 0.0167(7) Uani 1 1 d . .
C19 C 0.8400(4) 0.9164(3) 1.0135(2) 0.0176(7) Uani 1 1 d . .
H19 H 0.9214 0.9251 1.0622 0.021 Uiso 1 1 calc R U
C25 C 0.4719(4) 0.1790(3) 0.4502(2) 0.0176(7) Uani 1 1 d . .
H25 H 0.5484 0.2204 0.4327 0.021 Uiso 1 1 calc R U
C22 C 0.5952(4) 0.8915(3) 0.8689(2) 0.0164(7) Uani 1 1 d . .
H22 H 0.5140 0.8827 0.8201 0.020 Uiso 1 1 calc R U
C27 C 0.3110(4) 0.0209(3) 0.4246(2) 0.0203(7) Uani 1 1 d . .
C18 C 0.8037(4) 0.8200(3) 0.9558(2) 0.0171(7) Uani 1 1 d . .
H18 H 0.8628 0.7640 0.9651 0.020 Uiso 1 1 calc R U
C21 C 0.6306(4) 0.9891(3) 0.9252(2) 0.0168(7) Uani 1 1 d . .
H21 H 0.5737 1.0457 0.9149 0.020 Uiso 1 1 calc R U
C29 C 0.2900(4) 0.1542(3) 0.5544(2) 0.0181(7) Uani 1 1 d . .
H29 H 0.2455 0.1782 0.6073 0.022 Uiso 1 1 calc R U
C26 C 0.4261(4) 0.0808(3) 0.3978(2) 0.0220(8) Uani 1 1 d . .
H26 H 0.4718 0.0557 0.3457 0.026 Uiso 1 1 calc R U
C28 C 0.2415(4) 0.0567(3) 0.5017(2) 0.0225(8) Uani 1 1 d . .
H28 H 0.1631 0.0158 0.5180 0.027 Uiso 1 1 calc R U
Cl1 Cl 0.79727(10) 1.12118(6) 1.07014(6) 0.02003(17) Uani 1 1 d . .
Cl2 Cl 0.24910(13) -0.10157(7) 0.35819(7) 0.0364(2) Uani 1 1 d . .
N1 N 0.7876(3) 0.40670(19) 0.72287(17) 0.0119(5) Uani 1 1 d . .
N2 N 0.5669(3) 0.41582(19) 0.83529(17) 0.0104(5) Uani 1 1 d . .
N3 N 0.3378(3) 0.53839(19) 0.79374(18) 0.0123(5) Uani 1 1 d . .
C15 C 0.2266(4) 0.6022(2) 0.7717(2) 0.0144(6) Uani 1 1 d . .
H15 H 0.2360 0.6377 0.7233 0.017 Uiso 1 1 calc R U
C5 C 0.8071(4) 0.3507(2) 0.7922(2) 0.0116(6) Uani 1 1 d . .
C10 C 0.4477(4) 0.4171(2) 0.8845(2) 0.0121(6) Uani 1 1 d . .
C1 C 0.8971(4) 0.4051(2) 0.6674(2) 0.0138(6) Uani 1 1 d . .
H1 H 0.8820 0.4412 0.6184 0.017 Uiso 1 1 calc R U
C6 C 0.6785(4) 0.3493(2) 0.8485(2) 0.0132(6) Uani 1 1 d . .
C11 C 0.3249(3) 0.4893(2) 0.8652(2) 0.0130(6) Uani 1 1 d . .
C4 C 0.9401(4) 0.2973(2) 0.8080(2) 0.0153(7) Uani 1 1 d . .
H4 H 0.9525 0.2603 0.8564 0.018 Uiso 1 1 calc R U
C14 C 0.0985(4) 0.6171(3) 0.8184(2) 0.0173(7) Uani 1 1 d . .
H14 H 0.0217 0.6595 0.8000 0.021 Uiso 1 1 calc R U
C12 C 0.2028(4) 0.5042(3) 0.9168(2) 0.0162(7) Uani 1 1 d . .
H12 H 0.1987 0.4716 0.9675 0.019 Uiso 1 1 calc R U
C3 C 1.0545(4) 0.2995(2) 0.7508(2) 0.0156(7) Uani 1 1 d . .
H3 H 1.1449 0.2653 0.7613 0.019 Uiso 1 1 calc R U
C2 C 1.0318(4) 0.3531(2) 0.6785(2) 0.0147(6) Uani 1 1 d . .
H2 H 1.1050 0.3543 0.6382 0.018 Uiso 1 1 calc R U
C9 C 0.4376(4) 0.3522(3) 0.9493(2) 0.0172(7) Uani 1 1 d . .
H9 H 0.3556 0.3558 0.9839 0.021 Uiso 1 1 calc R U
C7 C 0.6714(4) 0.2805(3) 0.9104(2) 0.0173(7) Uani 1 1 d . .
H7 H 0.7476 0.2335 0.9171 0.021 Uiso 1 1 calc R U
C8 C 0.5493(4) 0.2834(3) 0.9614(2) 0.0209(7) Uani 1 1 d . .
H8 H 0.5432 0.2389 1.0037 0.025 Uiso 1 1 calc R U
C13 C 0.0874(4) 0.5679(3) 0.8923(2) 0.0198(7) Uani 1 1 d . .
H13 H 0.0037 0.5773 0.9253 0.024 Uiso 1 1 calc R U
OW1 O 0.3728(3) 0.55835(17) 0.59367(15) 0.0133(5) Uani 1 1 d D .
O5 O 0.7238(2) 0.59667(17) 0.63038(15) 0.0143(5) Uani 1 1 d . .
C30 C 0.8206(3) 0.6267(2) 0.5809(2) 0.0132(6) Uani 1 1 d . .
O6 O 0.8425(3) 0.58031(18) 0.50324(15) 0.0172(5) Uani 1 1 d . .
C32 C 0.8684(4) 0.8000(3) 0.6904(2) 0.0151(7) Uani 1 1 d . .
H32 H 0.7751 0.7859 0.7115 0.018 Uiso 1 1 calc R U
C31 C 0.9174(3) 0.7273(2) 0.6208(2) 0.0124(6) Uani 1 1 d . .
C36 C 1.0565(4) 0.7496(3) 0.5890(2) 0.0173(7) Uani 1 1 d . .
H36 H 1.0895 0.7026 0.5416 0.021 Uiso 1 1 calc R U
C33 C 0.9555(4) 0.8926(3) 0.7286(2) 0.0169(7) Uani 1 1 d . .
H33 H 0.9213 0.9407 0.7748 0.020 Uiso 1 1 calc R U
C35 C 1.1458(4) 0.8413(3) 0.6273(2) 0.0203(7) Uani 1 1 d . .
H35 H 1.2396 0.8551 0.6066 0.024 Uiso 1 1 calc R U
C34 C 1.0957(4) 0.9125(3) 0.6966(2) 0.0171(7) Uani 1 1 d . .
Cl3 Cl 1.21020(11) 1.02679(7) 0.74438(6) 0.0278(2) Uani 1 1 d . .
H37 H 0.410(4) 0.590(3) 0.548(2) 0.036(12) Uiso 1 1 d D .
H38 H 0.296(4) 0.507(3) 0.558(3) 0.059(15) Uiso 1 1 d D .

loop_
_atom_site_aniso_label
_atom_site_aniso_U_11
_atom_site_aniso_U_22
_atom_site_aniso_U_33
_atom_site_aniso_U_23
_atom_site_aniso_U_13
_atom_site_aniso_U_12
Yb1 0.01062(7) 0.01041(7) 0.00937(7) 0.00197(5) 0.00253(5) 0.00015(5)
O1 0.0158(11) 0.0123(11) 0.0155(11) 0.0024(9) 0.0042(9) 0.0005(9)
O3 0.0161(11) 0.0129(11) 0.0141(11) 0.0021(9) 0.0030(9) -0.0028(9)
O2 0.0157(11) 0.0140(11) 0.0145(11) 0.0016(9) 0.0003(9) -0.0003(9)
C23 0.0130(15) 0.0113(15) 0.0130(15) 0.0033(12) -0.0014(12) 0.0022(12)
O4 0.0163(11) 0.0166(12) 0.0108(11) 0.0001(9) 0.0037(9) -0.0006(9)
C16 0.0132(15) 0.0130(15) 0.0125(15) 0.0007(12) 0.0084(12) -0.0012(12)
C24 0.0136(15) 0.0108(15) 0.0141(15) 0.0013(12) -0.0013(12) 0.0037(12)
C17 0.0153(16) 0.0153(16) 0.0113(15) 0.0020(12) 0.0058(12) -0.0028(12)
C20 0.0208(17) 0.0167(17) 0.0130(16) 0.0020(13) 0.0038(13) 0.0023(13)
C19 0.0142(16) 0.0199(18) 0.0174(17) 0.0032(14) -0.0013(13) -0.0007(13)
C25 0.0122(16) 0.0201(18) 0.0188(17) 0.0013(14) -0.0004(13) -0.0024(13)
C22 0.0163(16) 0.0197(17) 0.0134(15) 0.0047(13) 0.0011(13) 0.0017(13)
C27 0.0267(19) 0.0110(16) 0.0192(17) 0.0003(13) -0.0088(15) 0.0046(14)
C18 0.0199(17) 0.0153(16) 0.0167(16) 0.0031(13) 0.0042(13) 0.0025(13)
C21 0.0198(17) 0.0137(16) 0.0170(16) 0.0035(13) 0.0011(13) 0.0056(13)
C29 0.0206(17) 0.0171(17) 0.0165(16) 0.0034(14) 0.0026(13) 0.0007(14)
C26 0.0240(19) 0.0172(18) 0.0219(18) -0.0038(14) 0.0016(15) 0.0059(14)
C28 0.0250(19) 0.0170(18) 0.0249(19) 0.0074(15) -0.0018(15) -0.0039(14)
Cl1 0.0243(4) 0.0137(4) 0.0196(4) -0.0001(3) -0.0016(3) 0.0016(3)
Cl2 0.0464(6) 0.0168(5) 0.0372(6) -0.0054(4) -0.0113(5) -0.0009(4)
N1 0.0115(13) 0.0102(13) 0.0135(13) 0.0009(10) 0.0023(10) -0.0014(10)
N2 0.0119(13) 0.0097(13) 0.0095(12) 0.0007(10) 0.0027(10) -0.0009(10)
N3 0.0141(13) 0.0086(13) 0.0141(13) 0.0015(10) 0.0029(10) -0.0008(10)
C15 0.0145(16) 0.0146(16) 0.0144(16) 0.0024(13) 0.0032(12) 0.0010(13)
C5 0.0123(15) 0.0099(15) 0.0112(14) -0.0015(12) 0.0017(12) -0.0007(12)
C10 0.0125(15) 0.0118(15) 0.0124(15) 0.0020(12) 0.0042(12) -0.0007(12)
C1 0.0167(16) 0.0112(15) 0.0135(15) 0.0013(12) 0.0043(12) -0.0005(12)
C6 0.0146(16) 0.0122(15) 0.0122(15) 0.0013(12) 0.0017(12) -0.0009(12)
C11 0.0096(15) 0.0132(16) 0.0134(15) -0.0035(12) 0.0010(12) -0.0033(12)
C4 0.0177(16) 0.0150(16) 0.0125(15) 0.0020(13) 0.0006(13) 0.0025(13)
C14 0.0149(16) 0.0186(17) 0.0191(17) 0.0035(14) 0.0031(13) 0.0069(13)
C12 0.0164(16) 0.0163(17) 0.0165(16) 0.0036(13) 0.0046(13) -0.0009(13)
C3 0.0116(15) 0.0139(16) 0.0201(17) -0.0003(13) 0.0026(13) 0.0008(12)
C2 0.0141(16) 0.0125(16) 0.0176(16) 0.0008(13) 0.0059(13) -0.0004(12)
C9 0.0161(16) 0.0216(18) 0.0165(16) 0.0063(14) 0.0074(13) 0.0036(13)
C7 0.0196(17) 0.0207(18) 0.0149(16) 0.0084(14) 0.0062(13) 0.0061(14)
C8 0.0235(18) 0.0252(19) 0.0202(17) 0.0156(15) 0.0085(14) 0.0065(15)
C13 0.0179(17) 0.0183(18) 0.0252(18) 0.0033(14) 0.0104(14) 0.0036(14)
OW1 0.0143(11) 0.0142(12) 0.0113(11) 0.0026(9) 0.0014(9) -0.0005(9)
O5 0.0158(11) 0.0136(11) 0.0149(11) 0.0030(9) 0.0071(9) -0.0012(9)
C30 0.0098(15) 0.0137(16) 0.0169(16) 0.0053(13) 0.0003(12) 0.0033(12)
O6 0.0163(12) 0.0202(12) 0.0147(11) 0.0005(10) 0.0063(9) -0.0042(9)
C32 0.0140(16) 0.0182(17) 0.0151(16) 0.0074(13) 0.0039(13) -0.0010(13)
C31 0.0108(15) 0.0155(16) 0.0119(15) 0.0054(12) 0.0009(12) 0.0001(12)
C36 0.0169(17) 0.0178(17) 0.0179(17) 0.0022(13) 0.0066(13) 0.0003(13)
C33 0.0230(18) 0.0171(17) 0.0112(15) 0.0026(13) 0.0050(13) 0.0006(14)
C35 0.0136(16) 0.0190(18) 0.030(2) 0.0067(15) 0.0059(14) 0.0007(13)
C34 0.0177(17) 0.0155(17) 0.0174(16) 0.0049(13) -0.0007(13) -0.0035(13)
Cl3 0.0321(5) 0.0209(5) 0.0282(5) 0.0016(4) 0.0041(4) -0.0088(4)

loop_
_atom_type_symbol
_atom_type_description
_atom_type_scat_dispersion_real
_atom_type_scat_dispersion_imag
_atom_type_scat_source
C C 0.0033 0.0016 'International Tables Vol C Tables 4.2.6.8 and 6.1.1.4'
H H 0.0000 0.0000 'International Tables Vol C Tables 4.2.6.8 and 6.1.1.4'
N N 0.0061 0.0033 'International Tables Vol C Tables 4.2.6.8 and 6.1.1.4'
O O 0.0106 0.0060 'International Tables Vol C Tables 4.2.6.8 and 6.1.1.4'
Cl Cl 0.1484 0.1585 'International Tables Vol C Tables 4.2.6.8 and 6.1.1.4'
Yb Yb -0.3850 5.5486 'International Tables Vol C Tables 4.2.6.8 and 6.1.1.4'

loop_
_geom_angle_atom_site_label_1
_geom_angle_atom_site_label_2
_geom_angle_atom_site_label_3
_geom_angle
O5 Yb1 OW1 84.05(8)
O5 Yb1 O4 134.57(7)
OW1 Yb1 O4 80.92(8)
O5 Yb1 O2 74.82(8)
OW1 Yb1 O2 75.06(8)
O4 Yb1 O2 139.56(7)
O5 Yb1 O1 82.48(7)
OW1 Yb1 O1 129.39(7)
O4 Yb1 O1 138.26(7)
O2 Yb1 O1 54.34(7)
O5 Yb1 O3 80.96(7)
OW1 Yb1 O3 75.31(8)
O4 Yb1 O3 53.80(7)
O2 Yb1 O3 143.25(7)
O1 Yb1 O3 148.31(7)
O5 Yb1 N1 80.96(8)
OW1 Yb1 N1 144.26(8)
O4 Yb1 N1 86.86(8)
O2 Yb1 N1 130.53(8)
O1 Yb1 N1 80.44(8)
O3 Yb1 N1 70.41(8)
O5 Yb1 N3 143.29(8)
OW1 Yb1 N3 79.33(8)
O4 Yb1 N3 74.59(8)
O2 Yb1 N3 69.36(8)
O1 Yb1 N3 83.23(8)
O3 Yb1 N3 124.95(8)
N1 Yb1 N3 129.33(8)
O5 Yb1 N2 139.28(8)
OW1 Yb1 N2 136.67(8)
O4 Yb1 N2 67.71(8)
O2 Yb1 N2 110.37(8)
O1 Yb1 N2 70.89(7)
O3 Yb1 N2 106.05(8)
N1 Yb1 N2 64.97(8)
N3 Yb1 N2 64.36(8)
O5 Yb1 C16 76.67(8)
OW1 Yb1 C16 102.09(9)
O4 Yb1 C16 148.46(8)
O2 Yb1 C16 27.05(8)
O1 Yb1 C16 27.30(8)
O3 Yb1 C16 157.63(8)
N1 Yb1 C16 105.69(9)
N3 Yb1 C16 75.18(8)
N2 Yb1 C16 91.14(8)
O5 Yb1 C23 107.89(8)
OW1 Yb1 C23 76.97(8)
O4 Yb1 C23 26.81(8)
O2 Yb1 C23 151.45(8)
O1 Yb1 C23 153.25(8)
O3 Yb1 C23 26.99(8)
N1 Yb1 C23 77.11(9)
N3 Yb1 C23 99.93(9)
N2 Yb1 C23 86.42(8)
C16 Yb1 C23 175.11(9)
O5 Yb1 H37 66.7(6)
OW1 Yb1 H37 17.4(6)
O4 Yb1 H37 92.5(7)
O2 Yb1 H37 73.3(8)
O1 Yb1 H37 124.7(8)
O3 Yb1 H37 71.9(8)
N1 Yb1 H37 133.3(7)
N3 Yb1 H37 94.9(7)
N2 Yb1 H37 154.0(6)
C16 Yb1 H37 98.8(8)
C23 Yb1 H37 81.7(8)
C16 O1 Yb1 91.10(18)
C23 O3 Yb1 90.99(18)
C16 O2 Yb1 92.77(18)
O4 C23 O3 120.3(3)
O4 C23 C24 119.8(3)
O3 C23 C24 119.9(3)
O4 C23 Yb1 58.34(16)
O3 C23 Yb1 62.01(16)
C24 C23 Yb1 177.5(2)
C23 O4 Yb1 94.85(18)
O2 C16 O1 121.7(3)
O2 C16 C17 118.3(3)
O1 C16 C17 120.0(3)
O2 C16 Yb1 60.18(16)
O1 C16 Yb1 61.60(16)
C17 C16 Yb1 177.6(2)
C29 C24 C25 119.2(3)
C29 C24 C23 120.5(3)
C25 C24 C23 120.3(3)
C18 C17 C22 119.5(3)
C18 C17 C16 121.5(3)
C22 C17 C16 119.0(3)
C21 C20 C19 121.6(3)
C21 C20 Cl1 119.2(3)
C19 C20 Cl1 119.2(3)
C18 C19 C20 119.0(3)
C18 C19 H19 120.5
C20 C19 H19 120.5
C26 C25 C24 120.8(3)
C26 C25 H25 119.6
C24 C25 H25 119.6
C21 C22 C17 120.7(3)
C21 C22 H22 119.6
C17 C22 H22 119.6
C26 C27 C28 121.6(3)
C26 C27 Cl2 119.3(3)
C28 C27 Cl2 119.0(3)
C17 C18 C19 120.7(3)
C17 C18 H18 119.7
C19 C18 H18 119.7
C22 C21 C20 118.4(3)
C22 C21 H21 120.8
C20 C21 H21 120.8
C28 C29 C24 120.5(3)
C28 C29 H29 119.7
C24 C29 H29 119.7
C27 C26 C25 118.7(3)
C27 C26 H26 120.7
C25 C26 H26 120.7
C29 C28 C27 119.2(3)
C29 C28 H28 120.4
C27 C28 H28 120.4
C1 N1 C5 117.9(3)
C1 N1 Yb1 120.6(2)
C5 N1 Yb1 121.49(19)
C10 N2 C6 118.9(3)
C10 N2 Yb1 120.4(2)
C6 N2 Yb1 119.82(19)
C11 N3 C15 118.1(3)
C11 N3 Yb1 121.9(2)
C15 N3 Yb1 120.0(2)
N3 C15 C14 122.7(3)
N3 C15 H15 118.6
C14 C15 H15 118.6
N1 C5 C4 121.3(3)
N1 C5 C6 116.1(3)
C4 C5 C6 122.6(3)
N2 C10 C9 121.6(3)
N2 C10 C11 116.9(3)
C9 C10 C11 121.4(3)
N1 C1 C2 123.9(3)
N1 C1 H1 118.0
C2 C1 H1 118.0
N2 C6 C7 121.7(3)
N2 C6 C5 116.8(3)
C7 C6 C5 121.5(3)
N3 C11 C12 121.8(3)
N3 C11 C10 115.9(3)
C12 C11 C10 122.3(3)
C3 C4 C5 119.6(3)
C3 C4 H4 120.2
C5 C4 H4 120.2
C13 C14 C15 118.8(3)
C13 C14 H14 120.6
C15 C14 H14 120.6
C13 C12 C11 119.6(3)
C13 C12 H12 120.2
C11 C12 H12 120.2
C2 C3 C4 119.0(3)
C2 C3 H3 120.5
C4 C3 H3 120.5
C3 C2 C1 118.2(3)
C3 C2 H2 120.9
C1 C2 H2 120.9
C8 C9 C10 119.4(3)
C8 C9 H9 120.3
C10 C9 H9 120.3
C8 C7 C6 118.9(3)
C8 C7 H7 120.6
C6 C7 H7 120.6
C9 C8 C7 119.4(3)
C9 C8 H8 120.3
C7 C8 H8 120.3
C14 C13 C12 118.9(3)
C14 C13 H13 120.6
C12 C13 H13 120.6
Yb1 OW1 H37 116(2)
Yb1 OW1 H38 120(3)
H37 OW1 H38 103(4)
C30 O5 Yb1 168.9(2)
O6 C30 O5 126.0(3)
O6 C30 C31 117.2(3)
O5 C30 C31 116.8(3)
C33 C32 C31 121.5(3)
C33 C32 H32 119.3
C31 C32 H32 119.3
C32 C31 C36 118.8(3)
C32 C31 C30 120.3(3)
C36 C31 C30 120.9(3)
C35 C36 C31 120.4(3)
C35 C36 H36 119.8
C31 C36 H36 119.8
C32 C33 C34 118.7(3)
C32 C33 H33 120.7
C34 C33 H33 120.7
C36 C35 C34 120.1(3)
C36 C35 H35 120.0
C34 C35 H35 120.0
C35 C34 C33 120.6(3)
C35 C34 Cl3 119.3(3)
C33 C34 Cl3 120.1(3)

loop_
_geom_bond_atom_site_label_1
_geom_bond_atom_site_label_2
_geom_bond_distance
Yb1 O5 2.232(2)
Yb1 OW1 2.298(2)
Yb1 O4 2.385(2)
Yb1 O2 2.408(2)
Yb1 O1 2.439(2)
Yb1 O3 2.466(2)
Yb1 N1 2.486(3)
Yb1 N3 2.509(3)
Yb1 N2 2.530(2)
Yb1 C16 2.773(3)
Yb1 C23 2.792(3)
Yb1 H37 2.83(3)
O1 C16 1.272(4)
O3 C23 1.268(4)
O2 C16 1.262(4)
C23 O4 1.264(4)
C23 C24 1.500(4)
C16 C17 1.499(4)
C24 C29 1.390(4)
C24 C25 1.393(4)
C17 C18 1.380(4)
C17 C22 1.401(4)
C20 C21 1.390(4)
C20 C19 1.390(5)
C20 Cl1 1.741(3)
C19 C18 1.385(4)
C19 H19 0.9300
C25 C26 1.384(4)
C25 H25 0.9300
C22 C21 1.387(4)
C22 H22 0.9300
C27 C26 1.383(5)
C27 C28 1.379(5)
C27 Cl2 1.741(3)
C18 H18 0.9300
C21 H21 0.9300
C29 C28 1.383(5)
C29 H29 0.9300
C26 H26 0.9300
C28 H28 0.9300
N1 C1 1.335(4)
N1 C5 1.358(4)
N2 C10 1.342(4)
N2 C6 1.346(4)
N3 C11 1.344(4)
N3 C15 1.348(4)
C15 C14 1.390(4)
C15 H15 0.9300
C5 C4 1.391(4)
C5 C6 1.482(4)
C10 C9 1.395(4)
C10 C11 1.487(4)
C1 C2 1.385(4)
C1 H1 0.9300
C6 C7 1.396(4)
C11 C12 1.388(4)
C4 C3 1.391(4)
C4 H4 0.9300
C14 C13 1.373(5)
C14 H14 0.9300
C12 C13 1.382(5)
C12 H12 0.9300
C3 C2 1.375(4)
C3 H3 0.9300
C2 H2 0.9300
C9 C8 1.367(5)
C9 H9 0.9300
C7 C8 1.380(4)
C7 H7 0.9300
C8 H8 0.9300
C13 H13 0.9300
OW1 H37 0.941(18)
OW1 H38 0.954(19)
O5 C30 1.278(4)
C30 O6 1.243(4)
C30 C31 1.507(4)
C32 C33 1.383(4)
C32 C31 1.394(4)
C32 H32 0.9300
C31 C36 1.393(4)
C36 C35 1.383(5)
C36 H36 0.9300
C33 C34 1.395(4)
C33 H33 0.9300
C35 C34 1.385(5)
C35 H35 0.9300
C34 Cl3 1.737(3)
